data_1011092
loop_
_publ_author_name
'Peacock, M A'
'Berry, L G'

_publ_section_title
;
Roentgenographic observations on ore minerals
;
_journal_coden_ASTM UTSGAL
_journal_name_full
;
University of Toronto Studies, Geological Series
;
_journal_page_first 47
_journal_page_last 69
_journal_volume 44
_journal_year 1940
_chemical_compound_source 'from Andreasberg, Harz, Germany'
_chemical_formula_structural 'Ag3 Sb'
_chemical_formula_sum 'Ag3 Sb'
_chemical_name_mineral Dyscrasite
_chemical_name_systematic 'Antimony silver (1:3)'
_space_group_IT_number 25
_symmetry_cell_setting orthorhombic
_symmetry_Int_Tables_number 25
_symmetry_space_group_name_Hall 'P -2 -2'
_symmetry_space_group_name_H-M 'P m 2 m'
_cell_angle_alpha 90
_cell_angle_beta 90
_cell_angle_gamma 90
_cell_formula_units_Z 1
_cell_length_a 2.990(5)
_cell_length_b 5.225(5)
_cell_length_c 4.820(5)
_cell_volume 75.3
_exptl_crystal_density_meas 9.74
_cod_database_code 1011092

loop_
_symmetry_equiv_pos_as_xyz
x,y,z
-x,y,-z
x,y,-z
-x,y,z

loop_
_atom_site_label
_atom_site_type_symbol
_atom_site_symmetry_multiplicity
_atom_site_Wyckoff_symbol
_atom_site_fract_x
_atom_site_fract_y
_atom_site_fract_z
_atom_site_occupancy
_atom_site_attached_hydrogens
_atom_site_calc_flag
Sb1 Sb0 1 a 0. 0. 0. 1. 0 d
Ag1 Ag0 1 b 0.5 0.5 0. 1. 0 d
Ag2 Ag0 1 c 0. 0.65 0.5 1. 0 d
Ag3 Ag0 1 d 0.5 0.17 0.5 1. 0 d

loop_
_atom_type_symbol
_atom_type_oxidation_number
Sb0 0.000
Ag0 0.000
